data_7225664
loop_
_publ_author_name
'Jagadeesan, Ramesh'
'Sujatha, Subramaniam'
'Arunkumar, Chellaiah'

_publ_section_title
;
 Synthesis, Structure, Electrochemical, DNA Interaction and Antimicrobial
 Studies of Fluorinated Trans-Dicationic Pyridinium Porphyrins
;
_journal_name_full 'RSC Adv.'
_journal_paper_doi 10.1039/C6RA09148B
_journal_year 2016
_chemical_formula_sum 'C21 H9 F5 N3'
_chemical_formula_weight 398.31
_space_group_crystal_system monoclinic
_space_group_IT_number 14
_space_group_name_Hall '-P 2ybc'
_space_group_name_H-M_alt 'P 1 21/c 1'
_symmetry_space_group_name_Hall '-P 2ybc'
_symmetry_space_group_name_H-M 'P 1 21/c 1'
_atom_sites_solution_hydrogens geom
_audit_creation_method SHELXL-2014/7
_audit_update_record
;
2016-05-02 deposited with the CCDC.
2016-06-22 downloaded from the CCDC.
;
_cell_angle_alpha 90
_cell_angle_beta 112.085(9)
_cell_angle_gamma 90
_cell_formula_units_Z 4
_cell_length_a 15.113(3)
_cell_length_b 10.4895(16)
_cell_length_c 11.628(2)
_cell_measurement_reflns_used 3955
_cell_measurement_temperature 296(2)
_cell_measurement_theta_max 22.5
_cell_measurement_theta_min 2.6
_cell_volume 1708.1(5)
_computing_cell_refinement 'APEX2/SAINT (Bruker, 2004)'
_computing_data_collection 'APEX2 (Bruker, 2004)'
_computing_data_reduction 'SAINT/XPREP (Bruker, 2004)'
_computing_molecular_graphics 'ORTEP3 (Farrugia, 1997) and Mercury (Bruno et al., 2002)'
_computing_publication_material 'SHELXL-2014 (Sheldrick, 2014)'
_computing_structure_refinement 'SHELXL-2014 (Sheldrick, 2014)'
_computing_structure_solution 'SIR92 (Altornare et al., 1993)'
_diffrn_ambient_temperature 296(2)
_diffrn_measured_fraction_theta_full 0.978
_diffrn_measured_fraction_theta_max 0.978
_diffrn_measurement_device_type 'Bruker axs kappa apex2 CCD Diffractometer'
_diffrn_measurement_method '\w and \f scan'
_diffrn_radiation_type MoK\a
_diffrn_radiation_wavelength 0.71073
_diffrn_reflns_av_R_equivalents 0.2114
_diffrn_reflns_av_unetI/netI 0.1735
_diffrn_reflns_Laue_measured_fraction_full 0.978
_diffrn_reflns_Laue_measured_fraction_max 0.978
_diffrn_reflns_limit_h_max 16
_diffrn_reflns_limit_h_min -16
_diffrn_reflns_limit_k_max 11
_diffrn_reflns_limit_k_min -11
_diffrn_reflns_limit_l_max 12
_diffrn_reflns_limit_l_min -12
_diffrn_reflns_number 24166
_diffrn_reflns_point_group_measured_fraction_full 0.978
_diffrn_reflns_point_group_measured_fraction_max 0.978
_diffrn_reflns_theta_full 23.195
_diffrn_reflns_theta_max 23.195
_diffrn_reflns_theta_min 2.426
_diffrn_source 'Sealed tube'
_exptl_absorpt_coefficient_mu 0.132
_exptl_absorpt_correction_T_max 0.971
_exptl_absorpt_correction_T_min 0.902
_exptl_absorpt_correction_type multi-scan
_exptl_absorpt_process_details 'SADABS (Bruker, 1999)'
_exptl_crystal_colour black
_exptl_crystal_density_diffrn 1.549
_exptl_crystal_description plate
_exptl_crystal_F_000 804
_exptl_crystal_size_max 0.250
_exptl_crystal_size_mid 0.200
_exptl_crystal_size_min 0.100
_refine_diff_density_max 0.196
_refine_diff_density_min -0.183
_refine_diff_density_rms 0.042
_refine_ls_extinction_coef 0.0057(7)
_refine_ls_extinction_expression Fc^*^=kFc[1+0.001xFc^2^\l^3^/sin(2\q)]^-1/4^
_refine_ls_extinction_method 'SHELXL-2014/7 (Sheldrick 2014'
_refine_ls_goodness_of_fit_ref 0.957
_refine_ls_hydrogen_treatment constr
_refine_ls_matrix_type full
_refine_ls_number_parameters 263
_refine_ls_number_reflns 2397
_refine_ls_number_restraints 0
_refine_ls_restrained_S_all 0.957
_refine_ls_R_factor_all 0.1741
_refine_ls_R_factor_gt 0.0595
_refine_ls_shift/su_max 0.000
_refine_ls_shift/su_mean 0.000
_refine_ls_structure_factor_coef Fsqd
_refine_ls_weighting_details 'w=1/[\s^2^(Fo^2^)+(0.0294P)^2^] where P=(Fo^2^+2Fc^2^)/3'
_refine_ls_weighting_scheme calc
_refine_ls_wR_factor_gt 0.0718
_refine_ls_wR_factor_ref 0.0900
_reflns_Friedel_coverage 0.000
_reflns_number_gt 1127
_reflns_number_total 2397
_reflns_threshold_expression 'I > 2\s(I)'
_cod_data_source_file c6ra09148b2.cif
_cod_data_source_block 190
_cod_database_code 7225664
_shelx_shelxl_version_number 2014/7
_shelx_space_group_comment
; 
The symmetry employed for this shelxl refinement is uniquely defined 
by the following loop, which should always be used as a source of 
symmetry information in preference to the above space-group names. 
They are only intended as comments. 
;
_shelx_estimated_absorpt_t_min 0.968
_shelx_estimated_absorpt_t_max 0.987

loop_
_space_group_symop_operation_xyz
'x, y, z'
'-x, y+1/2, -z+1/2'
'-x, -y, -z'
'x, -y-1/2, z-1/2'

loop_
_atom_site_label
_atom_site_type_symbol
_atom_site_fract_x
_atom_site_fract_y
_atom_site_fract_z
_atom_site_U_iso_or_equiv
_atom_site_adp_type
_atom_site_occupancy
_atom_site_site_symmetry_order
_atom_site_calc_flag
_atom_site_refinement_flags_posn
_atom_site_refinement_flags_adp
C1 C 0.5118(3) 0.6226(3) 0.2651(3) 0.0343(9) Uani 1 1 d . .
C2 C 0.4543(3) 0.6950(3) 0.1605(3) 0.0467(11) Uani 1 1 d . .
H2 H 0.4743 0.7308 0.1013 0.056 Uiso 1 1 calc R U
C3 C 0.3658(3) 0.7028(3) 0.1618(3) 0.0448(11) Uani 1 1 d . .
H3 H 0.3141 0.7441 0.1031 0.054 Uiso 1 1 calc R U
C4 C 0.3650(3) 0.6376(3) 0.2679(3) 0.0349(9) Uani 1 1 d . .
C5 C 0.2881(2) 0.6253(3) 0.3047(3) 0.0316(9) Uani 1 1 d . .
C6 C 0.2894(3) 0.5673(3) 0.4129(3) 0.0319(9) Uani 1 1 d . .
C7 C 0.2074(3) 0.5560(3) 0.4476(3) 0.0351(9) Uani 1 1 d . .
H7 H 0.1457 0.5838 0.4016 0.042 Uiso 1 1 calc R U
C8 C 0.2362(2) 0.4985(3) 0.5570(3) 0.0344(9) Uani 1 1 d . .
H8 H 0.1990 0.4796 0.6028 0.041 Uiso 1 1 calc R U
C9 C 0.3364(2) 0.4709(3) 0.5917(3) 0.0301(9) Uani 1 1 d . .
C10 C 0.3920(2) 0.4076(3) 0.7000(3) 0.0320(9) Uani 1 1 d . .
C11 C 0.1957(2) 0.6794(3) 0.2190(3) 0.0348(9) Uani 1 1 d . .
C12 C 0.1437(3) 0.6215(4) 0.1088(4) 0.0483(11) Uani 1 1 d . .
C13 C 0.0591(3) 0.6719(5) 0.0274(4) 0.0628(12) Uani 1 1 d . .
C14 C 0.0258(3) 0.7816(5) 0.0561(5) 0.0652(14) Uani 1 1 d . .
C15 C 0.0742(3) 0.8411(4) 0.1650(5) 0.0626(13) Uani 1 1 d . .
C16 C 0.1584(3) 0.7896(4) 0.2440(4) 0.0462(10) Uani 1 1 d . .
C17 C 0.3461(3) 0.3699(3) 0.7887(3) 0.0368(10) Uani 1 1 d . .
C18 C 0.2316(3) 0.2541(4) 0.8243(4) 0.0624(13) Uani 1 1 d . .
H18 H 0.1812 0.1964 0.7970 0.075 Uiso 1 1 calc R U
C19 C 0.2566(4) 0.3010(4) 0.9399(4) 0.0660(14) Uani 1 1 d . .
H19 H 0.2246 0.2766 0.9909 0.079 Uiso 1 1 calc R U
C20 C 0.3304(4) 0.3852(4) 0.9797(4) 0.0679(14) Uani 1 1 d . .
H20 H 0.3499 0.4187 1.0594 0.081 Uiso 1 1 calc R U
C21 C 0.3758(3) 0.4207(3) 0.9039(3) 0.0489(11) Uani 1 1 d . .
H21 H 0.4261 0.4785 0.9306 0.059 Uiso 1 1 calc R U
N1 N 0.4550(2) 0.5906(2) 0.3279(2) 0.0362(8) Uani 1 1 d . .
H1 H 0.4731 0.5471 0.3955 0.043 Uiso 1 1 calc R U
N2 N 0.36768(18) 0.5136(2) 0.5026(2) 0.0318(7) Uani 1 1 d . .
N3 N 0.2742(2) 0.2846(3) 0.7453(3) 0.0552(9) Uani 1 1 d . .
F1 F 0.17396(15) 0.5123(2) 0.07770(17) 0.0754(7) Uani 1 1 d . .
F2 F 0.01123(16) 0.6128(3) -0.0803(2) 0.1057(10) Uani 1 1 d . .
F3 F -0.05610(17) 0.8311(3) -0.0231(2) 0.1144(10) Uani 1 1 d . .
F4 F 0.04209(17) 0.9507(2) 0.1932(2) 0.1046(9) Uani 1 1 d . .
F5 F 0.20590(16) 0.8517(2) 0.3504(2) 0.0746(7) Uani 1 1 d . .

loop_
_atom_site_aniso_label
_atom_site_aniso_U_11
_atom_site_aniso_U_22
_atom_site_aniso_U_33
_atom_site_aniso_U_23
_atom_site_aniso_U_13
_atom_site_aniso_U_12
C1 0.033(3) 0.042(2) 0.032(2) 0.0064(19) 0.016(2) -0.001(2)
C2 0.035(3) 0.061(3) 0.046(2) 0.020(2) 0.017(2) 0.010(2)
C3 0.033(3) 0.056(3) 0.044(2) 0.020(2) 0.012(2) 0.014(2)
C4 0.027(3) 0.043(2) 0.032(2) 0.0125(18) 0.008(2) 0.010(2)
C5 0.022(2) 0.041(2) 0.030(2) 0.0057(18) 0.007(2) 0.0026(19)
C6 0.023(2) 0.034(2) 0.038(2) -0.0031(19) 0.011(2) -0.0016(19)
C7 0.023(2) 0.040(2) 0.040(2) 0.0013(19) 0.010(2) 0.0043(19)
C8 0.026(3) 0.041(2) 0.038(2) -0.002(2) 0.0133(19) -0.0013(19)
C9 0.023(2) 0.032(2) 0.035(2) 0.0007(18) 0.010(2) -0.0017(18)
C10 0.022(2) 0.040(2) 0.036(2) 0.0043(19) 0.013(2) 0.0011(18)
C11 0.026(2) 0.043(3) 0.035(2) 0.006(2) 0.012(2) 0.005(2)
C12 0.036(3) 0.062(3) 0.047(3) 0.004(3) 0.016(2) 0.012(2)
C13 0.036(3) 0.100(4) 0.040(3) 0.009(3) 0.000(3) 0.003(3)
C14 0.031(3) 0.094(4) 0.069(3) 0.039(3) 0.017(3) 0.028(3)
C15 0.054(4) 0.061(3) 0.081(4) 0.027(3) 0.035(3) 0.028(3)
C16 0.042(3) 0.049(3) 0.047(3) 0.006(2) 0.016(3) 0.005(2)
C17 0.028(3) 0.044(3) 0.040(3) 0.011(2) 0.014(2) 0.007(2)
C18 0.057(3) 0.061(3) 0.081(3) 0.023(3) 0.039(3) -0.009(2)
C19 0.080(4) 0.070(4) 0.074(3) 0.033(3) 0.057(3) 0.019(3)
C20 0.085(4) 0.078(4) 0.053(3) -0.003(3) 0.040(3) 0.014(3)
C21 0.052(3) 0.063(3) 0.038(2) -0.008(2) 0.023(2) -0.013(2)
N1 0.0281(19) 0.0473(19) 0.0313(16) 0.0169(15) 0.0089(16) 0.0066(16)
N2 0.0251(19) 0.0403(18) 0.0293(16) 0.0068(15) 0.0093(16) 0.0035(15)
N3 0.053(3) 0.059(2) 0.059(2) 0.0105(18) 0.028(2) -0.0095(19)
F1 0.0579(17) 0.0893(18) 0.0658(14) -0.0233(14) 0.0082(12) 0.0109(14)
F2 0.0585(19) 0.174(3) 0.0574(15) -0.0044(17) -0.0097(14) 0.0068(17)
F3 0.0490(17) 0.171(3) 0.1105(19) 0.0668(19) 0.0151(15) 0.0544(18)
F4 0.100(2) 0.084(2) 0.141(2) 0.0348(17) 0.0582(18) 0.0585(17)
F5 0.0787(18) 0.0578(15) 0.0815(16) -0.0110(13) 0.0236(14) 0.0097(14)

loop_
_atom_type_symbol
_atom_type_description
_atom_type_scat_dispersion_real
_atom_type_scat_dispersion_imag
_atom_type_scat_source
C C 0.0033 0.0016 'International Tables Vol C Tables 4.2.6.8 and 6.1.1.4'
H H 0.0000 0.0000 'International Tables Vol C Tables 4.2.6.8 and 6.1.1.4'
N N 0.0061 0.0033 'International Tables Vol C Tables 4.2.6.8 and 6.1.1.4'
F F 0.0171 0.0103 'International Tables Vol C Tables 4.2.6.8 and 6.1.1.4'

loop_
_geom_angle_atom_site_label_1
_geom_angle_atom_site_label_2
_geom_angle_atom_site_label_3
_geom_angle
_geom_angle_site_symmetry_1
_geom_angle_site_symmetry_3
N1 C1 C10 126.0(3) . 3_666
N1 C1 C2 106.5(3) . .
C10 C1 C2 127.4(3) 3_666 .
C3 C2 C1 108.3(3) . .
C3 C2 H2 125.8 . .
C1 C2 H2 125.8 . .
C2 C3 C4 108.3(3) . .
C2 C3 H3 125.8 . .
C4 C3 H3 125.8 . .
N1 C4 C5 126.7(3) . .
N1 C4 C3 106.7(3) . .
C5 C4 C3 126.6(3) . .
C4 C5 C6 126.2(3) . .
C4 C5 C11 116.2(3) . .
C6 C5 C11 117.6(3) . .
N2 C6 C5 125.7(3) . .
N2 C6 C7 109.8(3) . .
C5 C6 C7 124.5(3) . .
C8 C7 C6 107.4(3) . .
C8 C7 H7 126.3 . .
C6 C7 H7 126.3 . .
C7 C8 C9 106.9(3) . .
C7 C8 H8 126.5 . .
C9 C8 H8 126.5 . .
N2 C9 C10 125.4(3) . .
N2 C9 C8 110.4(3) . .
C10 C9 C8 124.1(3) . .
C1 C10 C9 125.6(3) 3_666 .
C1 C10 C17 116.3(3) 3_666 .
C9 C10 C17 118.1(3) . .
C16 C11 C12 116.0(3) . .
C16 C11 C5 122.6(3) . .
C12 C11 C5 121.4(3) . .
F1 C12 C11 120.0(4) . .
F1 C12 C13 117.9(4) . .
C11 C12 C13 122.1(4) . .
F2 C13 C14 120.4(5) . .
F2 C13 C12 120.0(5) . .
C14 C13 C12 119.6(4) . .
F3 C14 C13 119.7(5) . .
F3 C14 C15 119.9(5) . .
C13 C14 C15 120.3(4) . .
F4 C15 C14 120.6(4) . .
F4 C15 C16 120.4(5) . .
C14 C15 C16 119.0(4) . .
F5 C16 C11 119.1(4) . .
F5 C16 C15 117.9(4) . .
C11 C16 C15 123.0(4) . .
N3 C17 C21 123.4(3) . .
N3 C17 C10 115.8(3) . .
C21 C17 C10 120.8(4) . .
N3 C18 C19 124.7(4) . .
N3 C18 H18 117.7 . .
C19 C18 H18 117.7 . .
C18 C19 C20 117.6(4) . .
C18 C19 H19 121.2 . .
C20 C19 H19 121.2 . .
C21 C20 C19 120.5(4) . .
C21 C20 H20 119.7 . .
C19 C20 H20 119.7 . .
C17 C21 C20 118.4(4) . .
C17 C21 H21 120.8 . .
C20 C21 H21 120.8 . .
C1 N1 C4 110.2(3) . .
C1 N1 H1 124.9 . .
C4 N1 H1 124.9 . .
C9 N2 C6 105.5(3) . .
C18 N3 C17 115.3(3) . .

loop_
_geom_bond_atom_site_label_1
_geom_bond_atom_site_label_2
_geom_bond_distance
_geom_bond_site_symmetry_2
C1 N1 1.362(4) .
C1 C10 1.391(4) 3_666
C1 C2 1.420(4) .
C2 C3 1.345(4) .
C2 H2 0.9300 .
C3 C4 1.415(4) .
C3 H3 0.9300 .
C4 N1 1.365(4) .
C4 C5 1.388(4) .
C5 C6 1.391(4) .
C5 C11 1.490(4) .
C6 N2 1.370(3) .
C6 C7 1.446(4) .
C7 C8 1.325(4) .
C7 H7 0.9300 .
C8 C9 1.443(4) .
C8 H8 0.9300 .
C9 N2 1.365(3) .
C9 C10 1.392(4) .
C10 C1 1.391(4) 3_666
C10 C17 1.496(4) .
C11 C16 1.365(4) .
C11 C12 1.368(4) .
C12 F1 1.333(4) .
C12 C13 1.377(5) .
C13 F2 1.340(4) .
C13 C14 1.347(5) .
C14 F3 1.339(4) .
C14 C15 1.353(5) .
C15 F4 1.336(4) .
C15 C16 1.370(5) .
C16 F5 1.342(4) .
C17 N3 1.351(4) .
C17 C21 1.352(4) .
C18 N3 1.343(4) .
C18 C19 1.346(5) .
C18 H18 0.9300 .
C19 C20 1.360(5) .
C19 H19 0.9300 .
C20 C21 1.356(5) .
C20 H20 0.9300 .
C21 H21 0.9300 .
N1 H1 0.8600 .

loop_
_geom_hbond_atom_site_label_D
_geom_hbond_atom_site_label_H
_geom_hbond_atom_site_label_A
_geom_hbond_distance_DH
_geom_hbond_distance_HA
_geom_hbond_distance_DA
_geom_hbond_angle_DHA
_geom_hbond_site_symmetry_A
C8 H8 F3 0.93 2.54 3.137(4) 122.5 2_545
N1 H1 N2 0.86 2.39 2.922(4) 120.6 .
N1 H1 N2 0.86 2.34 2.879(4) 121.5 3_666
C8 H8 F3 0.93 2.54 3.137(4) 122.5 2_545
N1 H1 N2 0.86 2.39 2.922(4) 120.6 .
N1 H1 N2 0.86 2.34 2.879(4) 121.5 3_666

loop_
_geom_torsion_atom_site_label_1
_geom_torsion_atom_site_label_2
_geom_torsion_atom_site_label_3
_geom_torsion_atom_site_label_4
_geom_torsion
_geom_torsion_site_symmetry_1
_geom_torsion_site_symmetry_4
N1 C1 C2 C3 -1.0(4) . .
C10 C1 C2 C3 -179.3(3) 3_666 .
C1 C2 C3 C4 0.9(4) . .
C2 C3 C4 N1 -0.5(4) . .
C2 C3 C4 C5 178.7(3) . .
N1 C4 C5 C6 3.0(5) . .
C3 C4 C5 C6 -176.0(3) . .
N1 C4 C5 C11 -176.8(3) . .
C3 C4 C5 C11 4.2(5) . .
C4 C5 C6 N2 0.8(5) . .
C11 C5 C6 N2 -179.4(3) . .
C4 C5 C6 C7 -179.7(3) . .
C11 C5 C6 C7 0.1(5) . .
N2 C6 C7 C8 1.0(4) . .
C5 C6 C7 C8 -178.5(3) . .
C6 C7 C8 C9 -1.0(3) . .
C7 C8 C9 N2 0.7(3) . .
C7 C8 C9 C10 -178.3(3) . .
N2 C9 C10 C1 -0.2(5) . 3_666
C8 C9 C10 C1 178.7(3) . 3_666
N2 C9 C10 C17 178.8(3) . .
C8 C9 C10 C17 -2.3(5) . .
C4 C5 C11 C16 -106.2(4) . .
C6 C5 C11 C16 74.0(4) . .
C4 C5 C11 C12 73.0(4) . .
C6 C5 C11 C12 -106.9(4) . .
C16 C11 C12 F1 -178.8(3) . .
C5 C11 C12 F1 1.9(5) . .
C16 C11 C12 C13 0.6(5) . .
C5 C11 C12 C13 -178.7(3) . .
F1 C12 C13 F2 -1.6(5) . .
C11 C12 C13 F2 179.0(3) . .
F1 C12 C13 C14 179.5(4) . .
C11 C12 C13 C14 0.1(6) . .
F2 C13 C14 F3 0.7(6) . .
C12 C13 C14 F3 179.6(3) . .
F2 C13 C14 C15 179.9(3) . .
C12 C13 C14 C15 -1.1(6) . .
F3 C14 C15 F4 -1.6(6) . .
C13 C14 C15 F4 179.2(4) . .
F3 C14 C15 C16 -179.3(3) . .
C13 C14 C15 C16 1.4(6) . .
C12 C11 C16 F5 -179.8(3) . .
C5 C11 C16 F5 -0.6(5) . .
C12 C11 C16 C15 -0.2(5) . .
C5 C11 C16 C15 179.0(3) . .
F4 C15 C16 F5 1.1(5) . .
C14 C15 C16 F5 178.8(3) . .
F4 C15 C16 C11 -178.5(3) . .
C14 C15 C16 C11 -0.8(6) . .
C1 C10 C17 N3 -117.4(3) 3_666 .
C9 C10 C17 N3 63.5(4) . .
C1 C10 C17 C21 63.2(4) 3_666 .
C9 C10 C17 C21 -115.8(4) . .
N3 C18 C19 C20 0.0(6) . .
C18 C19 C20 C21 0.6(6) . .
N3 C17 C21 C20 -0.7(5) . .
C10 C17 C21 C20 178.6(3) . .
C19 C20 C21 C17 -0.3(6) . .
C10 C1 N1 C4 179.0(3) 3_666 .
C2 C1 N1 C4 0.7(3) . .
C5 C4 N1 C1 -179.3(3) . .
C3 C4 N1 C1 -0.1(3) . .
C10 C9 N2 C6 179.0(3) . .
C8 C9 N2 C6 0.0(3) . .
C5 C6 N2 C9 178.9(3) . .
C7 C6 N2 C9 -0.6(3) . .
C19 C18 N3 C17 -0.8(6) . .
C21 C17 N3 C18 1.2(5) . .
C10 C17 N3 C18 -178.1(3) . .
